data_4518582
loop_
_publ_author_name
'Zhang, Xiao-Yu'
'Wu, Xiao-Yun'
'Zhang, Bo'
'Wei, Yin'
'Shi, Min'

_publ_section_title
;
 Silyl Radical-Mediated Carbocyclization of Acrylamide-/Vinyl
 Sulfonamide-Attached Alkylidenecyclopropanes via Photoredox Catalysis
 with a Catalytic Amount of Silane Reagent
;
_journal_name_full 'ACS Catalysis'
_journal_page_first 4372
_journal_page_last 4380
_journal_paper_doi 10.1021/acscatal.1c00240
_journal_year 2021
_chemical_absolute_configuration unk
_chemical_formula_sum 'C21 H21 N O'
_chemical_formula_weight 303.39
_space_group_crystal_system tetragonal
_space_group_IT_number 92
_space_group_name_Hall 'P 4abw 2nw'
_space_group_name_H-M_alt 'P 41 21 2'
_atom_sites_solution_hydrogens geom
_audit_creation_method SHELXL-2013
_cell_angle_alpha 90
_cell_angle_beta 90
_cell_angle_gamma 90
_cell_formula_units_Z 8
_cell_length_a 7.4865(2)
_cell_length_b 7.4865(2)
_cell_length_c 59.2740(19)
_cell_measurement_reflns_used 9922
_cell_measurement_temperature 293(2)
_cell_measurement_theta_max 48.683
_cell_measurement_theta_min 4.810
_cell_volume 3322.17(16)
_computing_cell_refinement 'Bruker SAINT'
_computing_data_collection 'Bruker APEX2'
_computing_data_reduction 'Bruker SAINT'
_computing_molecular_graphics 'Bruker SHELXTL'
_computing_publication_material 'Bruker SHELXTL'
_computing_structure_refinement 'SHELXL-2013 (Sheldrick, 2013)'
_computing_structure_solution 'SHELXS-97 (Sheldrick 2008)'
_diffrn_ambient_temperature 293(2)
_diffrn_measured_fraction_theta_full 0.994
_diffrn_measured_fraction_theta_max 0.995
_diffrn_measurement_device_type 'Bruker APEX-II CCD'
_diffrn_measurement_method '\f and \w scans'
_diffrn_radiation_type MoK\a
_diffrn_radiation_wavelength 0.71073
_diffrn_reflns_av_R_equivalents 0.0772
_diffrn_reflns_av_unetI/netI 0.0393
_diffrn_reflns_Laue_measured_fraction_full 0.994
_diffrn_reflns_Laue_measured_fraction_max 0.995
_diffrn_reflns_limit_h_max 9
_diffrn_reflns_limit_h_min -9
_diffrn_reflns_limit_k_max 9
_diffrn_reflns_limit_k_min -9
_diffrn_reflns_limit_l_max 73
_diffrn_reflns_limit_l_min -72
_diffrn_reflns_number 29434
_diffrn_reflns_point_group_measured_fraction_full 0.996
_diffrn_reflns_point_group_measured_fraction_max 0.997
_diffrn_reflns_theta_full 25.242
_diffrn_reflns_theta_max 25.996
_diffrn_reflns_theta_min 2.806
_exptl_absorpt_coefficient_mu 0.074
_exptl_absorpt_correction_T_max 0.7456
_exptl_absorpt_correction_T_min 0.5602
_exptl_absorpt_correction_type multi-scan
_exptl_absorpt_process_details sadabs
_exptl_crystal_colour colorless
_exptl_crystal_density_diffrn 1.213
_exptl_crystal_description prismatic
_exptl_crystal_F_000 1296
_exptl_crystal_size_max 0.190
_exptl_crystal_size_mid 0.150
_exptl_crystal_size_min 0.100
_refine_diff_density_max 0.219
_refine_diff_density_min -0.200
_refine_diff_density_rms 0.045
_refine_ls_abs_structure_details
; 
 Refined as an inversion twin. 
;
_refine_ls_abs_structure_Flack 0(6)
_refine_ls_extinction_coef 0.031(5)
_refine_ls_extinction_expression Fc^*^=kFc[1+0.001xFc^2^\l^3^/sin(2\q)]^-1/4^
_refine_ls_extinction_method SHELXL
_refine_ls_goodness_of_fit_ref 1.098
_refine_ls_hydrogen_treatment constr
_refine_ls_matrix_type full
_refine_ls_number_parameters 212
_refine_ls_number_reflns 3253
_refine_ls_number_restraints 0
_refine_ls_restrained_S_all 1.098
_refine_ls_R_factor_all 0.0786
_refine_ls_R_factor_gt 0.0684
_refine_ls_shift/su_max 0.005
_refine_ls_shift/su_mean 0.002
_refine_ls_structure_factor_coef Fsqd
_refine_ls_weighting_details 'w=1/[\s^2^(Fo^2^)+(0.0614P)^2^+2.2655P] where P=(Fo^2^+2Fc^2^)/3'
_refine_ls_weighting_scheme calc
_refine_ls_wR_factor_gt 0.1750
_refine_ls_wR_factor_ref 0.1823
_reflns_Friedel_coverage 0.577
_reflns_Friedel_fraction_full 1.000
_reflns_Friedel_fraction_max 1.000
_reflns_number_gt 2766
_reflns_number_total 3253
_reflns_threshold_expression 'I > 2\s(I)'
_cod_data_source_file cs1c00240_si_002.cif
_cod_data_source_block mo_d8v19724_0m
_cod_original_cell_volume 3322.2(2)
_cod_database_code 4518582
_shelx_space_group_comment
; 
The symmetry employed for this shelxl refinement is uniquely defined 
by the following loop, which should always be used as a source of 
symmetry information in preference to the above space-group names. 
They are only intended as comments. 
;
_shelx_estimated_absorpt_t_min 0.986
_shelx_estimated_absorpt_t_max 0.993
_shelxl_version_number 2013-4

loop_
_space_group_symop_operation_xyz
'x, y, z'
'-y+1/2, x+1/2, z+1/4'
'-x, -y, z+1/2'
'y+1/2, -x+1/2, z+3/4'
'x+1/2, -y+1/2, -z+3/4'
'y, x, -z'
'-x+1/2, y+1/2, -z+1/4'
'-y, -x, -z+1/2'

loop_
_atom_site_label
_atom_site_type_symbol
_atom_site_fract_x
_atom_site_fract_y
_atom_site_fract_z
_atom_site_U_iso_or_equiv
_atom_site_adp_type
_atom_site_occupancy
_atom_site_site_symmetry_order
_atom_site_calc_flag
_atom_site_refinement_flags_posn
_atom_site_refinement_flags_adp
_atom_site_refinement_flags_occupancy
_atom_site_disorder_assembly
_atom_site_disorder_group
O1 O -0.1361(6) 0.2394(6) 0.98747(5) 0.0916(13) Uani 1 1 d . . . . .
N1 N 0.0709(6) 0.4163(5) 0.97285(6) 0.0699(12) Uani 1 1 d . . . . .
C1 C -0.0231(7) 0.2629(6) 0.97307(6) 0.0612(12) Uani 1 1 d . . . . .
C2 C 0.0088(6) 0.1261(5) 0.95427(6) 0.0491(9) Uani 1 1 d . . . . .
C3 C -0.1356(7) -0.0205(6) 0.95615(7) 0.0628(12) Uani 1 1 d . . . . .
H3A H -0.0934 -0.1315 0.9496 0.075 Uiso 1 1 calc R U . . .
H3B H -0.1665 -0.0416 0.9718 0.075 Uiso 1 1 calc R U . . .
C4 C -0.2956(7) 0.0497(7) 0.94322(8) 0.0723(14) Uani 1 1 d . . . . .
H4A H -0.3630 0.1349 0.9521 0.087 Uiso 1 1 calc R U . . .
H4B H -0.3739 -0.0467 0.9386 0.087 Uiso 1 1 calc R U . . .
C5 C -0.2074(6) 0.1392(7) 0.92299(7) 0.0637(12) Uani 1 1 d . . . . .
H5A H -0.1817 0.0525 0.9113 0.076 Uiso 1 1 calc R U . . .
H5B H -0.2841 0.2315 0.9168 0.076 Uiso 1 1 calc R U . . .
C6 C -0.0378(5) 0.2186(5) 0.93210(6) 0.0466(9) Uani 1 1 d . . . . .
C7 C 0.0518(5) 0.3585(5) 0.92349(6) 0.0471(9) Uani 1 1 d . . . . .
C8 C 0.2081(6) 0.4364(6) 0.93478(7) 0.0525(10) Uani 1 1 d . . . . .
C9 C 0.3539(6) 0.4901(6) 0.92224(8) 0.0630(12) Uani 1 1 d . . . . .
H9 H 0.3483 0.4797 0.9066 0.076 Uiso 1 1 calc R U . . .
C10 C 0.5069(7) 0.5583(8) 0.93173(12) 0.0883(18) Uani 1 1 d . . . . .
H10 H 0.6039 0.5908 0.9228 0.106 Uiso 1 1 calc R U . . .
C11 C 0.5119(9) 0.5771(9) 0.95517(13) 0.109(3) Uani 1 1 d . . . . .
H11 H 0.6137 0.6229 0.9621 0.131 Uiso 1 1 calc R U . . .
C12 C 0.3703(9) 0.5295(8) 0.96785(9) 0.0887(19) Uani 1 1 d . . . . .
H12 H 0.3765 0.5452 0.9834 0.106 Uiso 1 1 calc R U . . .
C13 C 0.2162(7) 0.4582(6) 0.95868(7) 0.0635(13) Uani 1 1 d . . . . .
C14 C 0.0276(11) 0.5431(8) 0.99147(8) 0.103(2) Uani 1 1 d . . . . .
H14A H 0.1070 0.5226 1.0039 0.155 Uiso 1 1 calc R U . . .
H14B H -0.0935 0.5248 0.9963 0.155 Uiso 1 1 calc R U . . .
H14C H 0.0416 0.6635 0.9862 0.155 Uiso 1 1 calc R U . . .
C15 C 0.1949(7) 0.0428(7) 0.95541(8) 0.0670(13) Uani 1 1 d . . . . .
H15A H 0.2053 -0.0484 0.9441 0.101 Uiso 1 1 calc R U . . .
H15B H 0.2130 -0.0089 0.9701 0.101 Uiso 1 1 calc R U . . .
H15C H 0.2833 0.1333 0.9528 0.101 Uiso 1 1 calc R U . . .
C16 C -0.0062(5) 0.4433(5) 0.90191(6) 0.0462(9) Uani 1 1 d . . . . .
C17 C -0.0283(7) 0.3443(6) 0.88216(7) 0.0587(11) Uani 1 1 d . . . . .
H17 H -0.0008 0.2232 0.8821 0.070 Uiso 1 1 calc R U . . .
C18 C -0.0907(7) 0.4253(7) 0.86276(7) 0.0638(12) Uani 1 1 d . . . . .
H18 H -0.1042 0.3577 0.8497 0.077 Uiso 1 1 calc R U . . .
C19 C -0.1326(8) 0.6014(7) 0.86237(7) 0.0695(14) Uani 1 1 d . . . . .
H19 H -0.1770 0.6541 0.8493 0.083 Uiso 1 1 calc R U . . .
C20 C -0.1081(9) 0.7013(7) 0.88170(8) 0.0799(16) Uani 1 1 d . . . . .
H20 H -0.1342 0.8227 0.8816 0.096 Uiso 1 1 calc R U . . .
C21 C -0.0456(7) 0.6224(6) 0.90099(7) 0.0630(12) Uani 1 1 d . . . . .
H21 H -0.0293 0.6920 0.9138 0.076 Uiso 1 1 calc R U . . .

loop_
_atom_site_aniso_label
_atom_site_aniso_U_11
_atom_site_aniso_U_22
_atom_site_aniso_U_33
_atom_site_aniso_U_23
_atom_site_aniso_U_13
_atom_site_aniso_U_12
O1 0.120(3) 0.098(3) 0.0571(18) -0.0101(19) 0.036(2) -0.037(2)
N1 0.108(3) 0.059(2) 0.0431(18) 0.0001(16) -0.003(2) -0.029(2)
C1 0.084(3) 0.064(3) 0.0359(19) 0.0034(18) 0.001(2) -0.019(2)
C2 0.058(2) 0.047(2) 0.0431(19) 0.0041(17) 0.0015(18) -0.0090(19)
C3 0.077(3) 0.057(3) 0.055(2) 0.003(2) 0.004(2) -0.023(2)
C4 0.065(3) 0.074(3) 0.078(3) 0.006(3) -0.002(2) -0.029(3)
C5 0.064(3) 0.064(3) 0.063(3) 0.003(2) -0.011(2) -0.019(2)
C6 0.052(2) 0.047(2) 0.0406(18) -0.0018(16) -0.0012(16) -0.0068(18)
C7 0.052(2) 0.051(2) 0.0386(18) -0.0008(16) 0.0023(16) -0.0032(18)
C8 0.056(2) 0.051(2) 0.051(2) 0.0109(18) -0.0055(18) -0.0122(19)
C9 0.060(3) 0.054(3) 0.075(3) 0.012(2) 0.005(2) -0.012(2)
C10 0.050(3) 0.077(4) 0.138(5) 0.034(4) 0.001(3) -0.021(3)
C11 0.088(4) 0.097(5) 0.142(6) 0.043(4) -0.060(4) -0.048(4)
C12 0.101(4) 0.087(4) 0.078(3) 0.023(3) -0.040(3) -0.047(3)
C13 0.080(3) 0.061(3) 0.050(2) 0.012(2) -0.015(2) -0.024(2)
C14 0.178(7) 0.079(4) 0.053(3) -0.016(3) -0.002(4) -0.030(4)
C15 0.067(3) 0.068(3) 0.067(3) 0.016(2) -0.009(2) 0.001(2)
C16 0.046(2) 0.053(2) 0.0396(18) 0.0023(16) 0.0021(16) -0.0003(17)
C17 0.081(3) 0.049(2) 0.047(2) -0.0048(18) 0.000(2) 0.007(2)
C18 0.083(3) 0.070(3) 0.039(2) -0.003(2) -0.003(2) 0.005(2)
C19 0.090(4) 0.071(3) 0.047(2) 0.010(2) -0.004(2) 0.007(3)
C20 0.127(5) 0.052(3) 0.061(3) 0.008(2) -0.004(3) 0.015(3)
C21 0.094(4) 0.052(2) 0.042(2) -0.0027(18) 0.002(2) -0.002(2)

loop_
_atom_type_symbol
_atom_type_description
_atom_type_scat_dispersion_real
_atom_type_scat_dispersion_imag
_atom_type_scat_source
C C 0.0033 0.0016 'International Tables Vol C Tables 4.2.6.8 and 6.1.1.4'
H H 0.0000 0.0000 'International Tables Vol C Tables 4.2.6.8 and 6.1.1.4'
N N 0.0061 0.0033 'International Tables Vol C Tables 4.2.6.8 and 6.1.1.4'
O O 0.0106 0.0060 'International Tables Vol C Tables 4.2.6.8 and 6.1.1.4'

loop_
_geom_angle_atom_site_label_1
_geom_angle_atom_site_label_2
_geom_angle_atom_site_label_3
_geom_angle
_geom_angle_site_symmetry_1
_geom_angle_site_symmetry_3
_geom_angle_publ_flag
C1 N1 C13 126.8(4) . . ?
C1 N1 C14 115.0(4) . . ?
C13 N1 C14 117.8(4) . . ?
O1 C1 N1 119.6(4) . . ?
O1 C1 C2 121.5(4) . . ?
N1 C1 C2 118.8(4) . . ?
C6 C2 C15 115.6(3) . . ?
C6 C2 C1 106.7(3) . . ?
C15 C2 C1 112.5(4) . . ?
C6 C2 C3 103.0(3) . . ?
C15 C2 C3 110.2(4) . . ?
C1 C2 C3 108.3(3) . . ?
C4 C3 C2 105.7(4) . . ?
C4 C3 H3A 110.6 . . ?
C2 C3 H3A 110.6 . . ?
C4 C3 H3B 110.6 . . ?
C2 C3 H3B 110.6 . . ?
H3A C3 H3B 108.7 . . ?
C3 C4 C5 102.0(4) . . ?
C3 C4 H4A 111.4 . . ?
C5 C4 H4A 111.4 . . ?
C3 C4 H4B 111.4 . . ?
C5 C4 H4B 111.4 . . ?
H4A C4 H4B 109.2 . . ?
C6 C5 C4 104.9(4) . . ?
C6 C5 H5A 110.8 . . ?
C4 C5 H5A 110.8 . . ?
C6 C5 H5B 110.8 . . ?
C4 C5 H5B 110.8 . . ?
H5A C5 H5B 108.8 . . ?
C7 C6 C5 126.4(4) . . ?
C7 C6 C2 124.5(4) . . ?
C5 C6 C2 108.8(3) . . ?
C6 C7 C8 122.3(3) . . ?
C6 C7 C16 120.8(4) . . ?
C8 C7 C16 117.0(4) . . ?
C9 C8 C13 117.9(4) . . ?
C9 C8 C7 120.0(4) . . ?
C13 C8 C7 122.1(4) . . ?
C10 C9 C8 123.1(5) . . ?
C10 C9 H9 118.4 . . ?
C8 C9 H9 118.4 . . ?
C9 C10 C11 117.8(5) . . ?
C9 C10 H10 121.1 . . ?
C11 C10 H10 121.1 . . ?
C12 C11 C10 120.4(5) . . ?
C12 C11 H11 119.8 . . ?
C10 C11 H11 119.8 . . ?
C11 C12 C13 122.6(5) . . ?
C11 C12 H12 118.7 . . ?
C13 C12 H12 118.7 . . ?
C12 C13 N1 119.7(4) . . ?
C12 C13 C8 118.0(5) . . ?
N1 C13 C8 122.2(4) . . ?
N1 C14 H14A 109.5 . . ?
N1 C14 H14B 109.5 . . ?
H14A C14 H14B 109.5 . . ?
N1 C14 H14C 109.5 . . ?
H14A C14 H14C 109.5 . . ?
H14B C14 H14C 109.5 . . ?
C2 C15 H15A 109.5 . . ?
C2 C15 H15B 109.5 . . ?
H15A C15 H15B 109.5 . . ?
C2 C15 H15C 109.5 . . ?
H15A C15 H15C 109.5 . . ?
H15B C15 H15C 109.5 . . ?
C21 C16 C17 117.4(4) . . ?
C21 C16 C7 120.8(4) . . ?
C17 C16 C7 121.9(4) . . ?
C18 C17 C16 120.4(4) . . ?
C18 C17 H17 119.8 . . ?
C16 C17 H17 119.8 . . ?
C19 C18 C17 121.3(4) . . ?
C19 C18 H18 119.4 . . ?
C17 C18 H18 119.4 . . ?
C18 C19 C20 118.8(4) . . ?
C18 C19 H19 120.6 . . ?
C20 C19 H19 120.6 . . ?
C21 C20 C19 120.3(5) . . ?
C21 C20 H20 119.8 . . ?
C19 C20 H20 119.8 . . ?
C20 C21 C16 121.8(4) . . ?
C20 C21 H21 119.1 . . ?
C16 C21 H21 119.1 . . ?

loop_
_geom_bond_atom_site_label_1
_geom_bond_atom_site_label_2
_geom_bond_distance
_geom_bond_site_symmetry_2
_geom_bond_publ_flag
O1 C1 1.214(5) . ?
N1 C1 1.347(6) . ?
N1 C13 1.410(6) . ?
N1 C14 1.491(6) . ?
C1 C2 1.532(6) . ?
C2 C6 1.526(5) . ?
C2 C15 1.528(6) . ?
C2 C3 1.544(6) . ?
C3 C4 1.516(7) . ?
C3 H3A 0.9700 . ?
C3 H3B 0.9700 . ?
C4 C5 1.524(6) . ?
C4 H4A 0.9700 . ?
C4 H4B 0.9700 . ?
C5 C6 1.503(6) . ?
C5 H5A 0.9700 . ?
C5 H5B 0.9700 . ?
C6 C7 1.344(6) . ?
C7 C8 1.469(6) . ?
C7 C16 1.493(5) . ?
C8 C9 1.380(6) . ?
C8 C13 1.427(6) . ?
C9 C10 1.374(7) . ?
C9 H9 0.9300 . ?
C10 C11 1.397(9) . ?
C10 H10 0.9300 . ?
C11 C12 1.348(9) . ?
C11 H11 0.9300 . ?
C12 C13 1.382(7) . ?
C12 H12 0.9300 . ?
C14 H14A 0.9600 . ?
C14 H14B 0.9600 . ?
C14 H14C 0.9600 . ?
C15 H15A 0.9600 . ?
C15 H15B 0.9600 . ?
C15 H15C 0.9600 . ?
C16 C21 1.374(6) . ?
C16 C17 1.395(5) . ?
C17 C18 1.381(6) . ?
C17 H17 0.9300 . ?
C18 C19 1.356(7) . ?
C18 H18 0.9300 . ?
C19 C20 1.380(7) . ?
C19 H19 0.9300 . ?
C20 C21 1.369(6) . ?
C20 H20 0.9300 . ?
C21 H21 0.9300 . ?

loop_
_geom_torsion_atom_site_label_1
_geom_torsion_atom_site_label_2
_geom_torsion_atom_site_label_3
_geom_torsion_atom_site_label_4
_geom_torsion
_geom_torsion_site_symmetry_1
_geom_torsion_site_symmetry_2
_geom_torsion_site_symmetry_3
_geom_torsion_site_symmetry_4
_geom_torsion_publ_flag
C13 N1 C1 O1 174.0(5) . . . . ?
C14 N1 C1 O1 1.8(7) . . . . ?
C13 N1 C1 C2 -9.2(7) . . . . ?
C14 N1 C1 C2 178.6(5) . . . . ?
O1 C1 C2 C6 116.3(5) . . . . ?
N1 C1 C2 C6 -60.4(5) . . . . ?
O1 C1 C2 C15 -116.0(5) . . . . ?
N1 C1 C2 C15 67.3(5) . . . . ?
O1 C1 C2 C3 6.1(6) . . . . ?
N1 C1 C2 C3 -170.7(4) . . . . ?
C6 C2 C3 C4 -27.3(5) . . . . ?
C15 C2 C3 C4 -151.1(4) . . . . ?
C1 C2 C3 C4 85.5(4) . . . . ?
C2 C3 C4 C5 39.3(5) . . . . ?
C3 C4 C5 C6 -35.9(5) . . . . ?
C4 C5 C6 C7 -155.0(4) . . . . ?
C4 C5 C6 C2 19.6(5) . . . . ?
C15 C2 C6 C7 -60.6(5) . . . . ?
C1 C2 C6 C7 65.3(5) . . . . ?
C3 C2 C6 C7 179.2(4) . . . . ?
C15 C2 C6 C5 124.7(4) . . . . ?
C1 C2 C6 C5 -109.4(4) . . . . ?
C3 C2 C6 C5 4.5(4) . . . . ?
C5 C6 C7 C8 174.4(4) . . . . ?
C2 C6 C7 C8 0.6(6) . . . . ?
C5 C6 C7 C16 -4.7(6) . . . . ?
C2 C6 C7 C16 -178.5(4) . . . . ?
C6 C7 C8 C9 139.7(4) . . . . ?
C16 C7 C8 C9 -41.0(6) . . . . ?
C6 C7 C8 C13 -39.8(6) . . . . ?
C16 C7 C8 C13 139.4(4) . . . . ?
C13 C8 C9 C10 1.9(7) . . . . ?
C7 C8 C9 C10 -177.7(5) . . . . ?
C8 C9 C10 C11 -1.5(8) . . . . ?
C9 C10 C11 C12 0.0(10) . . . . ?
C10 C11 C12 C13 1.0(11) . . . . ?
C11 C12 C13 N1 -178.1(6) . . . . ?
C11 C12 C13 C8 -0.6(9) . . . . ?
C1 N1 C13 C12 -131.9(6) . . . . ?
C14 N1 C13 C12 40.2(8) . . . . ?
C1 N1 C13 C8 50.7(7) . . . . ?
C14 N1 C13 C8 -137.2(5) . . . . ?
C9 C8 C13 C12 -0.8(7) . . . . ?
C7 C8 C13 C12 178.7(5) . . . . ?
C9 C8 C13 N1 176.6(4) . . . . ?
C7 C8 C13 N1 -3.9(7) . . . . ?
C6 C7 C16 C21 123.4(5) . . . . ?
C8 C7 C16 C21 -55.8(6) . . . . ?
C6 C7 C16 C17 -54.5(6) . . . . ?
C8 C7 C16 C17 126.3(4) . . . . ?
C21 C16 C17 C18 -1.2(7) . . . . ?
C7 C16 C17 C18 176.8(4) . . . . ?
C16 C17 C18 C19 -0.3(8) . . . . ?
C17 C18 C19 C20 1.5(8) . . . . ?
C18 C19 C20 C21 -1.2(9) . . . . ?
C19 C20 C21 C16 -0.3(9) . . . . ?
C17 C16 C21 C20 1.5(8) . . . . ?
C7 C16 C21 C20 -176.5(5) . . . . ?
